data_7063520
loop_
_publ_author_name
'Pratap, Rajesh'
'Kumari, Soni'
'Chaturvedi, Nishtha'
'Mishra, Rajnikant'
'Bhattacharya, Subrato'

_publ_section_title
;
 Synthesis, characterization, and biological applications of zinc(ii)
 complexes of the methylthiosalicylate ligand
;
_journal_issue 47
_journal_name_full 'New Journal of Chemistry'
_journal_page_first 19763
_journal_page_last 19778
_journal_paper_doi 10.1039/D4NJ03927K
_journal_volume 48
_journal_year 2024
_chemical_formula_moiety 'C26 H22 N2 O4 S2 Zn, 1[CH4O]'
_chemical_formula_sum 'C27 H26 N2 O5 S2 Zn'
_chemical_formula_weight 588.046
_space_group_crystal_system monoclinic
_space_group_IT_number 14
_space_group_name_Hall '-P 2yn'
_space_group_name_H-M_alt 'P 1 21/n 1'
_symmetry_Int_Tables_number 14
_audit_creation_date 2024-09-24
_audit_creation_method
;
Olex2 1.5-dev
(compiled 2024.09.15 svn.r80dc2fcf for OlexSys, GUI svn.r6697)
;
_audit_update_record
;
2024-11-06 deposited with the CCDC.	2024-11-07 downloaded from the CCDC.
;
_cell_angle_alpha 90
_cell_angle_beta 109.384(7)
_cell_angle_gamma 90
_cell_formula_units_Z 4
_cell_length_a 11.2760(6)
_cell_length_b 17.4923(9)
_cell_length_c 15.1911(10)
_cell_measurement_reflns_used 10548
_cell_measurement_temperature 293
_cell_measurement_theta_max 25.8950
_cell_measurement_theta_min 2.7220
_cell_volume 2826.5(3)
_computing_molecular_graphics 'Olex2 1.5-dev (Dolomanov et al., 2009)'
_computing_publication_material 'Olex2 1.5-dev (Dolomanov et al., 2009)'
_computing_structure_refinement 'olex2.refine 1.5-dev (Bourhis et al., 2015)'
_computing_structure_solution 'olex2.solve 1.5 (Bourhis et al., 2015)'
_diffrn_ambient_temperature 293
_diffrn_detector_type HyPix3000
_diffrn_measured_fraction_theta_full 0.9980
_diffrn_measured_fraction_theta_max 0.9980
_diffrn_measurement_details
;
List of Runs (angles in degrees, time in seconds):

  # Type    Start    End  Width  t~exp~   \w     \q     \k     \f   Frames
#--------------------------------------------------------------------------
  1  \w     -4.00  24.00   0.50    4.11    --  -11.14-101.00-131.00   56
  2  \w    -44.00 -19.00   0.50    4.11    --  -11.14 101.00 -27.00   50
  3  \w      0.00  26.00   0.50    4.11    --   11.77-101.00-131.00   52
  4  \w    -79.00 -38.00   0.50    4.11    --  -11.14 -19.00 150.00   82
  5  \w    -23.00  23.00   0.50    4.11    --  -11.14 -99.00  90.00   92
  6  \w    -71.00 -42.00   0.50    4.11    --  -11.14 -38.00-120.00   58
  7  \w    -26.00  23.00   0.50    4.11    --  -11.14 -99.00 -90.00   98
  8  \w    -31.00  -6.00   0.50    4.11    --  -11.14 -19.00 150.00   50
  9  \w    -77.00 -40.00   0.50    4.11    --  -11.14 -38.00  90.00   74
 10  \w    -26.00  -1.00   0.50    4.11    --  -11.14 -99.00-150.00   50
 11  \w    -19.00  22.00   0.50    4.11    --   11.77 -38.00 -60.00   82
 12  \w    -61.00   1.00   0.50    4.11    --   11.77 -19.00-120.00  124
 13  \w     11.00  36.00   0.50    4.11    --   11.77-125.00-180.00   50
 14  \w     26.00  57.00   0.50    4.11    --   11.77-125.00 -30.00   62
 15  \w     50.00  77.00   0.50    4.11    --   11.77  38.00  30.00   54
 16  \w    -60.00  -3.00   0.50    4.11    --   11.77 -19.00 -60.00  114
 17  \w      8.00  33.00   0.50    4.11    --   11.77 -57.00 -60.00   50
 18  \w    -30.00 -16.00   0.50    4.11    --   11.77 -57.00 -60.00   28
;
_diffrn_measurement_device 'four-circle diffractometer'
_diffrn_radiation_type 'Mo K\a'
_diffrn_radiation_wavelength 0.71073
_diffrn_reflns_av_R_equivalents 0.0541
_diffrn_reflns_av_unetI/netI 0.0680
_diffrn_reflns_Laue_measured_fraction_full 0.9980
_diffrn_reflns_Laue_measured_fraction_max 0.9980
_diffrn_reflns_limit_h_max 14
_diffrn_reflns_limit_h_min -14
_diffrn_reflns_limit_k_max 21
_diffrn_reflns_limit_k_min -22
_diffrn_reflns_limit_l_max 19
_diffrn_reflns_limit_l_min -19
_diffrn_reflns_number 26291
_diffrn_reflns_point_group_measured_fraction_full 0.9980
_diffrn_reflns_point_group_measured_fraction_max 0.9980
_diffrn_reflns_theta_full 25.242
_diffrn_reflns_theta_max 24.220
_diffrn_reflns_theta_min 2.73
_exptl_absorpt_coefficient_mu 1.055
_exptl_absorpt_correction_T_max 1.00000
_exptl_absorpt_correction_T_min 0.72909
_exptl_absorpt_correction_type multi-scan
_exptl_absorpt_process_details
;
CrysAlisPro 1.171.42.83a (Rigaku Oxford Diffraction, 2023)
Empirical absorption correction using spherical harmonics,
implemented in SCALE3 ABSPACK scaling algorithm.
;
_exptl_crystal_colour 'metallic yellowish white'
_exptl_crystal_colour_lustre metallic
_exptl_crystal_colour_modifier yellowish
_exptl_crystal_colour_primary white
_exptl_crystal_density_diffrn 1.382
_exptl_crystal_description block
_exptl_crystal_F_000 1219.043
_exptl_crystal_size_max 0.028
_exptl_crystal_size_mid 0.025
_exptl_crystal_size_min 0.023
_refine_diff_density_max 0.5600
_refine_diff_density_min -0.4808
_refine_diff_density_rms 0.0894
_refine_ls_d_res_high 0.8737
_refine_ls_d_res_low 7.4655
_refine_ls_goodness_of_fit_ref 1.0321
_refine_ls_hydrogen_treatment constr
_refine_ls_matrix_type full
_refine_ls_number_constraints 40
_refine_ls_number_parameters 318
_refine_ls_number_reflns 4423
_refine_ls_number_restraints 24
_refine_ls_restrained_S_all 1.0291
_refine_ls_R_factor_all 0.0806
_refine_ls_R_factor_gt 0.0508
_refine_ls_shift/su_max 0.0009
_refine_ls_shift/su_mean 0.0001
_refine_ls_structure_factor_coef Fsqd
_refine_ls_weighting_details 'w=1/[\s^2^(Fo^2^)+(0.0844P)^2^+0.8419P] where P=(Fo^2^+2Fc^2^)/3'
_refine_ls_weighting_scheme calc
_refine_ls_wR_factor_gt 0.1398
_refine_ls_wR_factor_ref 0.1561
_reflns_Friedel_coverage 0.0
_reflns_limit_h_max 8
_reflns_limit_h_min -12
_reflns_limit_k_max 20
_reflns_limit_k_min 0
_reflns_limit_l_max 17
_reflns_limit_l_min -7
_reflns_number_gt 2938
_reflns_number_total 4423
_reflns_threshold_expression I>=2u(I)
_cod_data_source_file d4nj03927k2.cif
_cod_data_source_block zn-4_auto
_cod_depositor_comments 'Adding full bibliography for 7063519--7063522.cif.'
_cod_original_formula_sum 'C27 H26 N2 O5 S2 Zn1'
_cod_database_code 7063520
_olex2_refinement_description
;
1. Fixed Uiso
 At 1.2 times of:
  All C(H) groups
 At 1.5 times of:
  All C(H,H,H) groups
2. Rigid body (RIGU) restrains
 C14, C15, O4, O3, C16
 with sigma for 1-2 distances of 0.001 and sigma for 1-3 distances of 0.001
3. Others
 Fixed Sof: O5(0.333333) C27(0.5) C30(0.5) O29(0.5) H27(0.5) H30a(0.5)
 H30b(0.5) H30c(0.5) H27a(0.5) H27b(0.5)
 Fixed Uiso: C30(0.112989) C27(0.156958) O29(0.192147) C28(0.05)
4.a Aromatic/amide H refined with riding coordinates:
 C17(H17), C23(H23), C18(H18), C20(H20), C5(H5), C4(H4), C19(H19), C26(H26),
 C2(H2), C10(H10), C24(H24), C25(H25), C3(H3), C13(H13), C12(H12), C11(H11)
4.b Idealised Me refined as rotating group:
 C8(H8a,H8b,H8c), C16(H16a,H16b,H16c)
;
_smtbx_masks_void_probe_radius 1.1
_smtbx_masks_void_truncation_radius 1.1
_platon_squeeze_void_probe_radius 1.20
_olex2_submission_special_instructions 'No special instructions were received'
_oxdiff_exptl_absorpt_empirical_details
;
Empirical correction (ABSPACK) includes:
- Absorption correction using spherical harmonics
- Frame scaling
;
_oxdiff_exptl_absorpt_empirical_full_max 1.282
_oxdiff_exptl_absorpt_empirical_full_min 0.773

loop_
_space_group_symop_id
_space_group_symop_operation_xyz
1 x,y,z
2 -x+1/2,y+1/2,-z+1/2
3 -x,-y,-z
4 x-1/2,-y-1/2,z-1/2

loop_
_atom_site_label
_atom_site_type_symbol
_atom_site_fract_x
_atom_site_fract_y
_atom_site_fract_z
_atom_site_U_iso_or_equiv
_atom_site_adp_type
_atom_site_occupancy
_atom_site_refinement_flags_posn
_atom_site_refinement_flags_adp
Zn1 Zn 0.27309(4) 0.62885(3) 0.56085(3) 0.0556(2) Uani 1.000000 . .
S2 S 0.25200(11) 0.63392(7) 0.70729(9) 0.0679(4) Uani 1.000000 . .
S1 S 0.35947(11) 0.72343(8) 0.49866(8) 0.0715(4) Uani 1.000000 . .
O1 O 0.4885(3) 0.59717(18) 0.6383(2) 0.0709(9) Uani 1.000000 . .
N1 N 0.2547(3) 0.51499(19) 0.5116(2) 0.0547(9) Uani 1.000000 . .
O2 O 0.6812(3) 0.6204(2) 0.7319(3) 0.0886(11) Uani 1.000000 . .
N2 N 0.0903(3) 0.6285(2) 0.4564(3) 0.0593(10) Uani 1.000000 . .
C22 C 0.0501(4) 0.5593(3) 0.4190(3) 0.0574(11) Uani 1.000000 . .
C21 C 0.1411(4) 0.4962(3) 0.4504(3) 0.0554(11) Uani 1.000000 . .
C6 C 0.5585(4) 0.7269(3) 0.6719(3) 0.0553(11) Uani 1.000000 . .
C7 C 0.5688(4) 0.6432(3) 0.6770(3) 0.0606(12) Uani 1.000000 . .
O3 O 0.1685(5) 0.6639(3) 0.9257(3) 0.1379(15) Uani 1.000000 . U
C17 C 0.3406(5) 0.4598(3) 0.5406(4) 0.0722(13) Uani 1.000000 . .
H17 H 0.4185(5) 0.4725(3) 0.5834(4) 0.0867(16) Uiso 1.000000 R .
C14 C 0.0770(4) 0.7005(3) 0.7740(4) 0.0774(13) Uani 1.000000 . U
C23 C -0.0679(5) 0.5512(3) 0.3526(3) 0.0715(14) Uani 1.000000 . .
H23 H -0.0949(5) 0.5035(3) 0.3269(3) 0.0858(16) Uiso 1.000000 R .
C1 C 0.4676(4) 0.7658(3) 0.5985(3) 0.0619(12) Uani 1.000000 . .
C9 C 0.1405(4) 0.7055(3) 0.7077(4) 0.0681(13) Uani 1.000000 . .
O4 O 0.0550(6) 0.5776(3) 0.8283(3) 0.1502(19) Uani 1.000000 . U
C18 C 0.3200(5) 0.3848(3) 0.5106(4) 0.0789(15) Uani 1.000000 . .
H18 H 0.3822(5) 0.3479(3) 0.5324(4) 0.0946(18) Uiso 1.000000 R .
C15 C 0.0980(5) 0.6394(4) 0.8401(5) 0.0920(14) Uani 1.000000 . U
C20 C 0.1153(5) 0.4224(3) 0.4184(3) 0.0727(14) Uani 1.000000 . .
H20 H 0.0364(5) 0.4104(3) 0.3766(3) 0.0873(16) Uiso 1.000000 R .
C5 C 0.6425(4) 0.7703(3) 0.7438(3) 0.0694(13) Uani 1.000000 . .
H5 H 0.7037(4) 0.7450(3) 0.7914(3) 0.0833(16) Uiso 1.000000 R .
C4 C 0.6378(5) 0.8468(4) 0.7464(4) 0.0835(16) Uani 1.000000 . .
H4 H 0.6943(5) 0.8737(4) 0.7953(4) 0.1002(19) Uiso 1.000000 R .
C19 C 0.2046(6) 0.3668(3) 0.4474(4) 0.0820(16) Uani 1.000000 . .
H19 H 0.1875(6) 0.3172(3) 0.4247(4) 0.0983(19) Uiso 1.000000 R .
C26 C 0.0163(4) 0.6885(3) 0.4266(4) 0.0733(14) Uani 1.000000 . .
H26 H 0.0457(4) 0.7364(3) 0.4507(4) 0.0879(17) Uiso 1.000000 R .
C2 C 0.4669(5) 0.8449(3) 0.6055(4) 0.0817(15) Uani 1.000000 . .
H2 H 0.4072(5) 0.8725(3) 0.5592(4) 0.0980(18) Uiso 1.000000 R .
C10 C 0.1189(5) 0.7671(3) 0.6493(4) 0.0870(16) Uani 1.000000 . .
H10 H 0.1644(5) 0.7732(3) 0.6087(4) 0.1044(19) Uiso 1.000000 R .
C24 C -0.1451(5) 0.6139(4) 0.3246(4) 0.0834(16) Uani 1.000000 . .
H24 H -0.2252(5) 0.6087(4) 0.2811(4) 0.1000(19) Uiso 1.000000 R .
C25 C -0.1025(5) 0.6832(4) 0.3613(4) 0.0867(16) Uani 1.000000 . .
H25 H -0.1525(5) 0.7265(4) 0.3429(4) 0.1041(19) Uiso 1.000000 R .
C3 C 0.5507(6) 0.8843(3) 0.6777(5) 0.0913(18) Uani 1.000000 . .
H3 H 0.5472(6) 0.9373(3) 0.6791(5) 0.110(2) Uiso 1.000000 R .
C13 C -0.0068(6) 0.7562(4) 0.7765(5) 0.0959(18) Uani 1.000000 . .
H13 H -0.0470(6) 0.7532(4) 0.8209(5) 0.115(2) Uiso 1.000000 R .
C12 C -0.0327(6) 0.8150(5) 0.7165(6) 0.116(2) Uani 1.000000 . .
H12 H -0.0913(6) 0.8516(5) 0.7192(6) 0.139(3) Uiso 1.000000 R .
C11 C 0.0270(6) 0.8218(3) 0.6509(5) 0.107(2) Uani 1.000000 . .
H11 H 0.0070(6) 0.8618(3) 0.6081(5) 0.128(2) Uiso 1.000000 R .
C8 C 0.7016(6) 0.5376(3) 0.7434(5) 0.117(2) Uani 1.000000 . .
H8a H 0.689(4) 0.5145(5) 0.6836(6) 0.175(3) Uiso 1.000000 GR .
H8b H 0.7861(15) 0.5279(3) 0.783(3) 0.175(3) Uiso 1.000000 GR .
H8c H 0.644(3) 0.5162(5) 0.771(3) 0.175(3) Uiso 1.000000 GR .
C16 C 0.1894(9) 0.6106(6) 0.9992(6) 0.179(3) Uani 1.000000 . U
H16a H 0.1101(10) 0.594(3) 1.003(3) 0.268(5) Uiso 1.000000 GR .
H16b H 0.234(6) 0.567(2) 0.987(3) 0.268(5) Uiso 1.000000 GR .
H16c H 0.238(6) 0.6341(14) 1.0569(9) 0.268(5) Uiso 1.000000 GR .

loop_
_atom_site_aniso_label
_atom_site_aniso_U_11
_atom_site_aniso_U_22
_atom_site_aniso_U_33
_atom_site_aniso_U_12
_atom_site_aniso_U_13
_atom_site_aniso_U_23
Zn1 0.0479(3) 0.0521(3) 0.0605(4) -0.0055(2) 0.0095(3) -0.0019(3)
S2 0.0632(8) 0.0694(8) 0.0701(8) 0.0017(6) 0.0209(6) 0.0000(6)
S1 0.0625(8) 0.0794(9) 0.0615(8) -0.0174(6) 0.0059(6) 0.0114(7)
O1 0.058(2) 0.0575(19) 0.091(3) 0.0002(16) 0.0159(18) -0.0019(18)
N1 0.052(2) 0.053(2) 0.059(2) -0.0020(18) 0.0180(18) -0.0038(19)
O2 0.060(2) 0.087(3) 0.097(3) 0.0175(18) -0.0030(19) -0.004(2)
N2 0.048(2) 0.062(2) 0.060(2) -0.0058(19) 0.0079(18) 0.002(2)
C22 0.051(3) 0.069(3) 0.050(3) -0.013(2) 0.014(2) -0.003(2)
C21 0.058(3) 0.061(3) 0.048(3) -0.014(2) 0.018(2) -0.007(2)
C6 0.045(2) 0.065(3) 0.054(3) -0.002(2) 0.014(2) -0.006(2)
C7 0.047(3) 0.073(3) 0.059(3) 0.003(2) 0.014(2) -0.005(3)
O3 0.144(3) 0.176(4) 0.085(2) -0.033(2) 0.0253(17) -0.0019(18)
C17 0.064(3) 0.065(3) 0.082(4) -0.004(3) 0.016(3) -0.013(3)
C14 0.059(3) 0.109(3) 0.070(3) -0.013(2) 0.029(2) -0.0192(18)
C23 0.062(3) 0.082(4) 0.062(3) -0.024(3) 0.010(3) -0.011(3)
C1 0.053(3) 0.061(3) 0.069(3) -0.007(2) 0.017(2) 0.001(3)
C9 0.056(3) 0.061(3) 0.077(3) -0.010(2) 0.008(3) -0.013(3)
O4 0.180(5) 0.140(3) 0.109(3) -0.043(2) 0.020(2) 0.0084(19)
C18 0.086(4) 0.056(3) 0.098(4) 0.006(3) 0.034(4) -0.004(3)
C15 0.075(3) 0.125(3) 0.086(2) -0.0016(19) 0.0396(17) -0.0001(18)
C20 0.081(4) 0.067(3) 0.064(3) -0.017(3) 0.016(3) -0.012(3)
C5 0.054(3) 0.084(4) 0.069(3) -0.006(3) 0.019(2) -0.009(3)
C4 0.073(4) 0.079(4) 0.097(5) -0.019(3) 0.027(3) -0.023(4)
C19 0.098(4) 0.058(3) 0.091(4) -0.017(3) 0.034(4) -0.021(3)
C26 0.057(3) 0.068(3) 0.082(4) 0.005(3) 0.006(3) 0.005(3)
C2 0.075(3) 0.055(3) 0.105(4) -0.005(3) 0.017(3) 0.009(3)
C10 0.089(4) 0.073(4) 0.099(4) -0.001(3) 0.032(3) -0.007(3)
C24 0.054(3) 0.105(5) 0.075(4) -0.009(3) 0.001(3) 0.006(3)
C25 0.060(3) 0.098(5) 0.084(4) 0.016(3) 0.001(3) 0.012(3)
C3 0.095(4) 0.055(3) 0.128(5) -0.023(3) 0.044(4) -0.021(4)
C13 0.088(4) 0.102(5) 0.105(5) -0.000(4) 0.043(4) -0.023(4)
C12 0.095(5) 0.114(6) 0.141(7) 0.024(4) 0.042(5) -0.028(5)
C11 0.109(5) 0.078(4) 0.128(6) 0.021(4) 0.032(4) -0.003(4)
C8 0.103(5) 0.093(4) 0.136(6) 0.038(4) 0.015(4) 0.014(4)
C16 0.185(7) 0.230(6) 0.110(3) -0.022(4) 0.034(3) 0.037(2)

loop_
_atom_type_symbol
_atom_type_scat_dispersion_real
_atom_type_scat_dispersion_imag
_atom_type_scat_Cromer_Mann_a1
_atom_type_scat_Cromer_Mann_a2
_atom_type_scat_Cromer_Mann_a3
_atom_type_scat_Cromer_Mann_a4
_atom_type_scat_Cromer_Mann_b1
_atom_type_scat_Cromer_Mann_b2
_atom_type_scat_Cromer_Mann_b3
_atom_type_scat_Cromer_Mann_b4
_atom_type_scat_Cromer_Mann_c
_atom_type_scat_source
_atom_type_scat_dispersion_source
C 0.00313 0.00162 2.31000 1.02000 1.58860 0.86500 20.84390 10.20750 0.56870 51.65120 0.21560 'International Tables Volume C Table 6.1.1.4 (pp. 500-502)' 'Brennan, Cowan, Rev. Sci. Instrum., 1992, 63, 850'
H 0.00000 0.00000 0.49300 0.32291 0.14019 0.04081 10.51090 26.12570 3.14236 57.79970 0.00304 'International Tables Volume C Table 6.1.1.4 (pp. 500-502)' 'Brennan, Cowan, Rev. Sci. Instrum., 1992, 63, 850'
N 0.00612 0.00332 12.21260 3.13220 2.01250 1.16630 0.00570 9.89330 28.99750 0.58260 -11.52900 'International Tables Volume C Table 6.1.1.4 (pp. 500-502)' 'Brennan, Cowan, Rev. Sci. Instrum., 1992, 63, 850'
O 0.01085 0.00610 3.04850 2.28680 1.54630 0.86700 13.27710 5.70110 0.32390 32.90890 0.25080 'International Tables Volume C Table 6.1.1.4 (pp. 500-502)' 'Brennan, Cowan, Rev. Sci. Instrum., 1992, 63, 850'
S 0.12485 0.12449 6.90530 5.20340 1.43790 1.58630 1.46790 22.21510 0.25360 56.17200 0.86690 'International Tables Volume C Table 6.1.1.4 (pp. 500-502)' 'Brennan, Cowan, Rev. Sci. Instrum., 1992, 63, 850'
Zn 0.29151 1.43825 14.07430 7.03180 5.16520 2.41000 3.26550 0.23330 10.31630 58.70970 1.30410 'International Tables Volume C Table 6.1.1.4 (pp. 500-502)' 'Brennan, Cowan, Rev. Sci. Instrum., 1992, 63, 850'

loop_
_geom_angle_atom_site_label_1
_geom_angle_atom_site_label_2
_geom_angle_atom_site_label_3
_geom_angle
_geom_angle_site_symmetry_1
_geom_angle_site_symmetry_3
_geom_angle_publ_flag
S1 Zn1 S2 124.40(5) . . y
O1 Zn1 S2 87.00(9) . . y
O1 Zn1 S1 82.39(9) . . y
N1 Zn1 S2 110.31(10) . . y
N1 Zn1 S1 122.86(10) . . y
N1 Zn1 O1 85.40(12) . . y
N2 Zn1 S2 109.36(10) . . y
N2 Zn1 S1 97.66(10) . . y
N2 Zn1 O1 159.29(13) . . y
N2 Zn1 N1 77.16(14) . . y
C9 S2 Zn1 109.18(18) . . ?
C1 S1 Zn1 102.56(16) . . ?
C7 O1 Zn1 124.1(3) . . ?
C21 N1 Zn1 115.6(3) . . ?
C17 N1 Zn1 126.1(3) . . ?
C17 N1 C21 118.1(4) . . ?
C8 O2 C7 116.8(4) . . ?
C22 N2 Zn1 114.9(3) . . ?
C26 N2 Zn1 126.4(3) . . ?
C26 N2 C22 118.8(4) . . ?
C21 C22 N2 115.7(4) . . ?
C23 C22 N2 120.4(4) . . ?
C23 C22 C21 123.8(4) . . ?
C22 C21 N1 116.1(4) . . ?
C20 C21 N1 120.8(4) . . ?
C20 C21 C22 123.0(4) . . ?
C1 C6 C7 123.1(4) . . ?
C5 C6 C7 118.4(4) . . ?
C5 C6 C1 118.4(4) . . ?
O2 C7 O1 120.7(4) . . ?
C6 C7 O1 127.2(4) . . ?
C6 C7 O2 112.1(4) . . ?
C16 O3 C15 116.2(6) . . ?
H17 C17 N1 118.2(3) . . ?
C18 C17 N1 123.6(5) . . ?
C18 C17 H17 118.2(3) . . ?
C15 C14 C9 122.6(5) . . ?
C13 C14 C9 119.5(6) . . ?
C13 C14 C15 117.9(5) . . ?
H23 C23 C22 120.0(3) . . ?
C24 C23 C22 120.1(5) . . ?
C24 C23 H23 120.0(3) . . ?
C6 C1 S1 126.1(4) . . ?
C2 C1 S1 117.7(4) . . ?
C2 C1 C6 116.1(4) . . ?
C14 C9 S2 119.0(4) . . ?
C10 C9 S2 121.9(4) . . ?
C10 C9 C14 119.0(5) . . ?
H18 C18 C17 121.1(3) . . ?
C19 C18 C17 117.7(5) . . ?
C19 C18 H18 121.1(3) . . ?
C14 C15 O3 110.2(6) . . ?
O4 C15 O3 121.4(7) . . ?
O4 C15 C14 128.1(7) . . ?
H20 C20 C21 119.7(3) . . ?
C19 C20 C21 120.6(5) . . ?
C19 C20 H20 119.7(3) . . ?
H5 C5 C6 118.7(3) . . ?
C4 C5 C6 122.6(5) . . ?
C4 C5 H5 118.7(3) . . ?
H4 C4 C5 120.3(3) . . ?
C3 C4 C5 119.3(5) . . ?
C3 C4 H4 120.3(3) . . ?
C20 C19 C18 119.2(5) . . ?
H19 C19 C18 120.4(3) . . ?
H19 C19 C20 120.4(3) . . ?
H26 C26 N2 118.5(3) . . ?
C25 C26 N2 122.9(5) . . ?
C25 C26 H26 118.5(3) . . ?
H2 C2 C1 118.6(3) . . ?
C3 C2 C1 122.8(5) . . ?
C3 C2 H2 118.6(4) . . ?
H10 C10 C9 120.1(3) . . ?
C11 C10 C9 119.8(6) . . ?
C11 C10 H10 120.1(4) . . ?
H24 C24 C23 120.5(3) . . ?
C25 C24 C23 118.9(5) . . ?
C25 C24 H24 120.5(3) . . ?
C24 C25 C26 118.9(5) . . ?
H25 C25 C26 120.5(3) . . ?
H25 C25 C24 120.5(3) . . ?
C2 C3 C4 120.6(5) . . ?
H3 C3 C4 119.7(3) . . ?
H3 C3 C2 119.7(4) . . ?
H13 C13 C14 119.2(4) . . ?
C12 C13 C14 121.7(6) . . ?
C12 C13 H13 119.2(4) . . ?
H12 C12 C13 119.7(4) . . ?
C11 C12 C13 120.5(6) . . ?
C11 C12 H12 119.7(4) . . ?
C12 C11 C10 119.3(6) . . ?
H11 C11 C10 120.4(4) . . ?
H11 C11 C12 120.4(4) . . ?
H8a C8 O2 109.5 . . ?
H8b C8 O2 109.5 . . ?
H8b C8 H8a 109.5 . . ?
H8c C8 O2 109.5 . . ?
H8c C8 H8a 109.5 . . ?
H8c C8 H8b 109.5 . . ?
H16a C16 O3 109.5 . . ?
H16b C16 O3 109.5 . . ?
H16b C16 H16a 109.5 . . ?
H16c C16 O3 109.5 . . ?
H16c C16 H16a 109.5 . . ?
H16c C16 H16b 109.5 . . ?

loop_
_geom_bond_atom_site_label_1
_geom_bond_atom_site_label_2
_geom_bond_distance
_geom_bond_site_symmetry_2
_geom_bond_publ_flag
Zn1 S2 2.3160(14) . y
Zn1 S1 2.2780(13) . y
Zn1 O1 2.386(3) . y
Zn1 N1 2.113(3) . y
Zn1 N2 2.144(3) . y
S2 C9 1.775(5) . ?
S1 C1 1.763(5) . ?
O1 C7 1.209(5) . ?
N1 C21 1.350(5) . ?
N1 C17 1.334(5) . ?
O2 C7 1.326(5) . ?
O2 C8 1.469(6) . ?
N2 C22 1.350(5) . ?
N2 C26 1.324(5) . ?
C22 C21 1.475(6) . ?
C22 C23 1.384(6) . ?
C21 C20 1.376(6) . ?
C6 C7 1.467(6) . ?
C6 C1 1.414(6) . ?
C6 C5 1.408(6) . ?
O3 C15 1.349(7) . ?
O3 C16 1.414(8) . ?
C17 H17 0.9300 . ?
C17 C18 1.384(6) . ?
C14 C9 1.420(7) . ?
C14 C15 1.432(8) . ?
C14 C13 1.366(7) . ?
C23 H23 0.9300 . ?
C23 C24 1.376(7) . ?
C1 C2 1.389(6) . ?
C9 C10 1.366(7) . ?
O4 C15 1.174(7) . ?
C18 H18 0.9300 . ?
C18 C19 1.373(7) . ?
C20 H20 0.9300 . ?
C20 C19 1.364(7) . ?
C5 H5 0.9300 . ?
C5 C4 1.340(7) . ?
C4 H4 0.9300 . ?
C4 C3 1.343(7) . ?
C19 H19 0.9300 . ?
C26 H26 0.9300 . ?
C26 C25 1.380(7) . ?
C2 H2 0.9300 . ?
C2 C3 1.372(7) . ?
C10 H10 0.9300 . ?
C10 C11 1.416(7) . ?
C24 H24 0.9300 . ?
C24 C25 1.354(7) . ?
C25 H25 0.9300 . ?
C3 H3 0.9300 . ?
C13 H13 0.9300 . ?
C13 C12 1.340(8) . ?
C12 H12 0.9300 . ?
C12 C11 1.381(9) . ?
C11 H11 0.9300 . ?
C8 H8a 0.9600 . ?
C8 H8b 0.9600 . ?
C8 H8c 0.9600 . ?
C16 H16a 0.9600 . ?
C16 H16b 0.9600 . ?
C16 H16c 0.9600 . ?

loop_
_geom_torsion_atom_site_label_1
_geom_torsion_atom_site_label_2
_geom_torsion_atom_site_label_3
_geom_torsion_atom_site_label_4
_geom_torsion
_geom_torsion_site_symmetry_1
_geom_torsion_site_symmetry_2
_geom_torsion_site_symmetry_3
_geom_torsion_site_symmetry_4
_geom_torsion_publ_flag
Zn1 O1 C7 O2 168.4(3) . . . . ?
Zn1 O1 C7 C6 -11.3(4) . . . . ?
Zn1 N1 C21 C22 6.1(3) . . . . ?
Zn1 N1 C21 C20 -175.6(3) . . . . ?
Zn1 N1 C17 C18 175.3(4) . . . . ?
Zn1 N2 C22 C21 -4.5(3) . . . . ?
Zn1 N2 C22 C23 178.3(3) . . . . ?
Zn1 N2 C26 C25 -177.5(4) . . . . ?
S2 C9 C14 C15 -0.9(5) . . . . ?
S2 C9 C14 C13 178.5(4) . . . . ?
S2 C9 C10 C11 178.6(4) . . . . ?
S1 C1 C6 C7 -4.3(5) . . . . ?
S1 C1 C6 C5 176.3(4) . . . . ?
S1 C1 C2 C3 -176.8(4) . . . . ?
O1 C7 O2 C8 -0.7(6) . . . . ?
O1 C7 C6 C1 -20.8(6) . . . . ?
O1 C7 C6 C5 158.6(5) . . . . ?
N1 C21 C22 N2 -1.0(4) . . . . ?
N1 C21 C22 C23 176.1(4) . . . . ?
N1 C21 C20 C19 -0.4(5) . . . . ?
N1 C17 C18 C19 -0.0(6) . . . . ?
O2 C7 C6 C1 159.4(4) . . . . ?
O2 C7 C6 C5 -21.1(5) . . . . ?
N2 C22 C21 C20 -179.3(4) . . . . ?
N2 C22 C23 C24 -0.3(5) . . . . ?
N2 C26 C25 C24 -1.2(6) . . . . ?
C22 C21 C20 C19 177.7(5) . . . . ?
C22 C23 C24 C25 1.6(6) . . . . ?
C21 C20 C19 C18 1.3(6) . . . . ?
C6 C1 C2 C3 1.5(5) . . . . ?
C6 C5 C4 C3 -0.6(6) . . . . ?
O3 C15 C14 C9 104.9(5) . . . . ?
O3 C15 C14 C13 -74.5(5) . . . . ?
C17 C18 C19 C20 -1.1(6) . . . . ?
C14 C9 C10 C11 -4.9(5) . . . . ?
C14 C13 C12 C11 -1.1(7) . . . . ?
C23 C24 C25 C26 -0.8(6) . . . . ?
C1 C2 C3 C4 -0.6(6) . . . . ?
C9 C10 C11 C12 5.0(6) . . . . ?
C5 C4 C3 C2 0.2(6) . . . . ?
C10 C11 C12 C13 -2.0(7) . . . . ?

loop_
_smtbx_masks_void_nr
_smtbx_masks_void_average_x
_smtbx_masks_void_average_y
_smtbx_masks_void_average_z
_smtbx_masks_void_volume
_smtbx_masks_void_count_electrons
_smtbx_masks_void_content
1 0.721 0.000 0.500 253.4 29.0 '2 methanol'
2 0.097 0.100 0.124 9.5 0.0 ?
3 0.522 0.500 0.000 253.4 29.0 '2 methanol'
4 -0.097 0.900 0.876 9.5 0.0 ?
5 0.403 0.600 0.376 9.5 0.0 ?
6 0.597 0.400 0.624 9.5 0.0 ?

loop_
_restr_rigu_atom_site_label_1
_restr_rigu_atom_site_label_2
_restr_rigu_target_weight_param
_restr_rigu_u13_diff
_restr_rigu_u23_diff
_restr_rigu_u33_diff
O3 C14 0.001000 -0.008423 0.004283 0.010609
O3 O4 0.001000 0.014088 0.024173 0.005622
O3 C15 0.001000 0.004253 0.006000 -0.003242
O3 C16 0.001000 -0.003734 0.009616 0.000501
C14 O4 0.001000 -0.001990 0.010076 -0.007806
C14 C15 0.001000 -0.000107 0.003036 0.002993
O4 C15 0.001000 0.002200 -0.000386 -0.000454
C15 C16 0.001000 0.005141 -0.012673 -0.011862
